data_4502185
loop_
_publ_author_name
'Sun, Ya-guang'
'Gu, Xiao-fu'
'Ding, Fu'
'Smet, Philippe F.'
'Gao, En-jun'
'Poelman, Dirk'
'Verpoort, Francis'

_publ_section_title
;
 Synthesis, Crystal Structures, and Properties of Novel Heterometallic
 La/Pr&#x2212;Cu&#x2212;K and Sm/Eu/Tb&#x2212;Cu Coordination Polymers
;
_journal_issue 3
_journal_name_full 'Crystal Growth &amp; Design'
_journal_page_first 1059
_journal_paper_doi 10.1021/cg900299v
_journal_volume 10
_journal_year 2010
_chemical_formula_sum 'C14 H13.8 Cu K0.5 N2 O12.9 Pr0.5'
_chemical_formula_weight 570.02
_chemical_name_systematic
; 
 ? 
;
_space_group_IT_number 13
_symmetry_cell_setting monoclinic
_symmetry_space_group_name_Hall '-P 2yc'
_symmetry_space_group_name_H-M 'P 1 2/c 1'
_atom_sites_solution_hydrogens geom
_atom_sites_solution_primary direct
_atom_sites_solution_secondary difmap
_audit_creation_method SHELXL-97
_cell_angle_alpha 90.00
_cell_angle_beta 93.796(3)
_cell_angle_gamma 90.00
_cell_formula_units_Z 4
_cell_length_a 7.9977(14)
_cell_length_b 10.9472(19)
_cell_length_c 20.722(4)
_cell_measurement_reflns_used 3352
_cell_measurement_temperature 293(2)
_cell_measurement_theta_max 26.29
_cell_measurement_theta_min 2.71
_cell_volume 1810.3(6)
_computing_cell_refinement 'Bruker SMART'
_computing_data_collection 'Bruker SMART'
_computing_data_reduction 'Bruker SAINT'
_computing_molecular_graphics 'Bruker SHELXTL'
_computing_publication_material 'Bruker SHELXTL'
_computing_structure_refinement 'SHELXL-97 (Sheldrick, 1997)'
_computing_structure_solution 'SHELXS-97 (Sheldrick, 1990)'
_diffrn_ambient_temperature 293(2)
_diffrn_measured_fraction_theta_full 0.998
_diffrn_measured_fraction_theta_max 0.998
_diffrn_measurement_device_type 'CCD area detector'
_diffrn_measurement_method 'phi and omega scans'
_diffrn_radiation_monochromator graphite
_diffrn_radiation_source 'fine-focus sealed tube'
_diffrn_radiation_type MoK\a
_diffrn_radiation_wavelength 0.71073
_diffrn_reflns_av_R_equivalents 0.0473
_diffrn_reflns_av_sigmaI/netI 0.0516
_diffrn_reflns_limit_h_max 9
_diffrn_reflns_limit_h_min -8
_diffrn_reflns_limit_k_max 8
_diffrn_reflns_limit_k_min -13
_diffrn_reflns_limit_l_max 23
_diffrn_reflns_limit_l_min -24
_diffrn_reflns_number 9015
_diffrn_reflns_theta_full 25.01
_diffrn_reflns_theta_max 25.01
_diffrn_reflns_theta_min 1.97
_exptl_absorpt_coefficient_mu 2.714
_exptl_absorpt_correction_T_max 1.000000
_exptl_absorpt_correction_T_min 0.665735
_exptl_absorpt_correction_type multi-scan
_exptl_absorpt_process_details SADABS
_exptl_crystal_density_diffrn 2.091
_exptl_crystal_density_meas 0
_exptl_crystal_density_method 'not measured'
_exptl_crystal_F_000 1132
_exptl_crystal_size_max 0.22
_exptl_crystal_size_mid 0.18
_exptl_crystal_size_min 0.14
_refine_diff_density_max 0.723
_refine_diff_density_min -0.751
_refine_diff_density_rms 0.117
_refine_ls_extinction_method none
_refine_ls_goodness_of_fit_ref 1.052
_refine_ls_hydrogen_treatment constr
_refine_ls_matrix_type full
_refine_ls_number_parameters 291
_refine_ls_number_reflns 3194
_refine_ls_number_restraints 15
_refine_ls_restrained_S_all 1.116
_refine_ls_R_factor_all 0.0485
_refine_ls_R_factor_gt 0.0345
_refine_ls_shift/su_max 0.001
_refine_ls_shift/su_mean 0.000
_refine_ls_structure_factor_coef Fsqd
_refine_ls_weighting_details 'calc w=1/[\s^2^(Fo^2^)+(0.0404P)^2^+1.4211P] where P=(Fo^2^+2Fc^2^)/3'
_refine_ls_weighting_scheme calc
_refine_ls_wR_factor_gt 0.0791
_refine_ls_wR_factor_ref 0.0864
_reflns_number_gt 2604
_reflns_number_total 3194
_reflns_threshold_expression >2sigma(I)
_cod_data_source_file cg900299v_si_002.cif
_cod_data_source_block 60706b
_cod_depositor_comments
;
The following automatic conversions were performed:

'_symmetry_cell_setting' value 'Monoclinic' changed to 'monoclinic'
according to /home/saulius/struct/CIF-dictionaries/cif_core.dic
dictionary named 'cif_core.dic' version 2.4.2 from
2011-04-26.

'_exptl_absorpt_correction_type' value 'MULTI-SCAN'
changed to 'multi-scan' according to
/home/saulius/struct/CIF-dictionaries/cif_core.dic dictionary named
'cif_core.dic' version 2.4.2 from
2011-04-26.

'_refine_ls_hydrogen_treatment' value 'CONSTR' changed
to 'constr' according to
/home/saulius/struct/CIF-dictionaries/cif_core.dic dictionary named
'cif_core.dic' version 2.4.2 from 2011-04-26.

Automatic conversion script
Id: cif_fix_values 1715 2011-07-08 13:25:40Z adriana 
;
_cod_original_cell_volume 1810.3(5)
_cod_original_sg_symbol_H-M P2/c
_cod_original_formula_sum 'C14 H13.80 Cu K0.50 N2 O12.90 Pr0.50'
_cod_database_code 4502185

loop_
_symmetry_equiv_pos_as_xyz
'x, y, z'
'-x, y, -z+1/2'
'-x, -y, -z'
'x, -y, z-1/2'

loop_
_atom_site_label
_atom_site_type_symbol
_atom_site_fract_x
_atom_site_fract_y
_atom_site_fract_z
_atom_site_U_iso_or_equiv
_atom_site_adp_type
_atom_site_occupancy
_atom_site_symmetry_multiplicity
_atom_site_calc_flag
_atom_site_refinement_flags
_atom_site_disorder_assembly
_atom_site_disorder_group
Pr1 Pr 1.0000 0.24421(3) 0.2500 0.01820(13) Uani 1 2 d S . .
Cu1 Cu 0.60030(7) 0.33933(5) 0.47622(3) 0.02100(17) Uani 1 1 d . . .
K1 K 0.5000 0.27447(15) 0.7500 0.0358(4) Uani 1 2 d S . .
O1 O 1.0202(5) 0.3214(3) 0.36531(16) 0.0278(8) Uani 1 1 d . A .
O2 O 0.8412(4) 0.2444(3) 0.43323(17) 0.0264(8) Uani 1 1 d . A .
O3 O 1.3899(5) 0.4731(3) 0.68425(17) 0.0358(10) Uani 1 1 d . . .
O4 O 1.4657(5) 0.6060(3) 0.61016(16) 0.0314(9) Uani 1 1 d . . .
O5 O 0.6332(4) 0.2942(3) 0.56654(16) 0.0278(8) Uani 1 1 d . . .
O6 O 0.5472(5) 0.1599(3) 0.63797(16) 0.0330(9) Uani 1 1 d . . .
O7 O 0.0336(5) -0.0671(3) 0.37499(18) 0.0402(10) Uani 1 1 d . . .
O8 O 0.1391(4) 0.0797(3) 0.31540(16) 0.0282(8) Uani 1 1 d . . .
O9 O 0.7712(5) 0.1539(4) 0.31301(19) 0.0489(12) Uani 1 1 d . A .
O10 O 1.0000 0.4689(5) 0.2500 0.0399(18) Uani 0.80 2 d SP A 1
H10A H 1.0910 0.5078 0.2583 0.048 Uiso 0.40 1 d PR A 1
H10B H 0.9091 0.5078 0.2417 0.048 Uiso 0.40 1 d PR A 1
O11 O 1.2981(6) 0.3387(4) 0.2771(2) 0.0353(12) Uani 0.80 1 d P A 1
H11A H 1.3230 0.3685 0.3144 0.042 Uiso 0.80 1 d PR A 1
H11B H 1.3697 0.3396 0.2485 0.042 Uiso 0.80 1 d PR A 1
O11' O 1.202(3) 0.414(2) 0.2652(10) 0.051(6) Uani 0.20 1 d PU A 2
H11C H 1.3041 0.3980 0.2759 0.061 Uiso 0.20 1 d PR A 2
H11D H 1.1701 0.4873 0.2598 0.061 Uiso 0.20 1 d PR A 2
O12 O 0.8311(6) 0.3442(4) 0.6868(2) 0.0560(12) Uani 1 1 d . . .
H12A H 0.9192 0.3020 0.6948 0.067 Uiso 1 1 d R . .
H12B H 0.8329 0.4055 0.6616 0.067 Uiso 1 1 d R . .
O13 O 0.8064(6) 0.1389(4) 0.7733(2) 0.0554(12) Uani 1 1 d . . .
H13A H 0.8939 0.1607 0.7552 0.067 Uiso 1 1 d R . .
H13B H 0.8094 0.0771 0.7982 0.067 Uiso 1 1 d R . .
N1 N 1.2784(5) 0.5012(3) 0.51781(18) 0.0178(9) Uani 1 1 d . . .
N2 N 0.4443(5) 0.1989(3) 0.47149(18) 0.0176(9) Uani 1 1 d . . .
C1 C 0.9715(6) 0.3025(4) 0.4203(2) 0.0186(11) Uani 1 1 d . . .
C2 C 1.0772(6) 0.3541(4) 0.4772(2) 0.0163(10) Uani 1 1 d . A .
C3 C 1.0648(6) 0.3086(4) 0.5393(2) 0.0201(11) Uani 1 1 d . . .
H3 H 0.9902 0.2458 0.5467 0.024 Uiso 1 1 calc R A .
C4 C 1.1642(6) 0.3574(4) 0.5897(2) 0.0224(11) Uani 1 1 d . A .
H4 H 1.1607 0.3263 0.6313 0.027 Uiso 1 1 calc R . .
C5 C 1.2689(6) 0.4535(4) 0.5772(2) 0.0182(10) Uani 1 1 d . . .
C6 C 1.3826(6) 0.5142(4) 0.6293(2) 0.0252(12) Uani 1 1 d . A .
C7 C 1.1862(6) 0.4507(4) 0.4680(2) 0.0172(10) Uani 1 1 d . . .
H7 H 1.1957 0.4810 0.4265 0.021 Uiso 1 1 calc R A .
C8 C 0.5439(6) 0.2023(4) 0.5835(2) 0.0214(11) Uani 1 1 d . . .
C9 C 0.4308(6) 0.1482(4) 0.5303(2) 0.0176(10) Uani 1 1 d . . .
C10 C 0.3175(6) 0.0556(4) 0.5394(2) 0.0210(11) Uani 1 1 d . . .
H10 H 0.3076 0.0223 0.5803 0.025 Uiso 1 1 calc R . .
C11 C 0.2187(6) 0.0130(4) 0.4867(2) 0.0210(11) Uani 1 1 d . . .
H11 H 0.1424 -0.0498 0.4919 0.025 Uiso 1 1 calc R . .
C12 C 0.2333(6) 0.0637(4) 0.4264(2) 0.0180(10) Uani 1 1 d . . .
C13 C 0.3501(6) 0.1582(4) 0.4208(2) 0.0188(10) Uani 1 1 d . . .
H13 H 0.3619 0.1932 0.3804 0.023 Uiso 1 1 calc R . .
C14 C 0.1256(7) 0.0208(4) 0.3677(2) 0.0245(12) Uani 1 1 d . . .
O14 O 0.5000 0.9602(8) 0.7500 0.112(3) Uani 1 2 d SDU . .
H14A H 0.4573 0.9665 0.7897 0.135 Uiso 0.50 1 d PRD . .
H14B H 0.5816 0.9005 0.7440 0.135 Uiso 0.50 1 d PRD . .

loop_
_atom_site_aniso_label
_atom_site_aniso_U_11
_atom_site_aniso_U_22
_atom_site_aniso_U_33
_atom_site_aniso_U_23
_atom_site_aniso_U_13
_atom_site_aniso_U_12
Pr1 0.0215(2) 0.0200(2) 0.0127(2) 0.000 -0.00227(15) 0.000
Cu1 0.0233(4) 0.0216(3) 0.0174(3) 0.0014(2) -0.0043(3) -0.0074(2)
K1 0.0507(12) 0.0348(10) 0.0218(9) 0.000 0.0005(8) 0.000
O1 0.038(2) 0.031(2) 0.0141(19) -0.0044(15) 0.0030(16) -0.0119(17)
O2 0.027(2) 0.0273(19) 0.025(2) -0.0067(15) 0.0023(16) -0.0113(16)
O3 0.054(3) 0.033(2) 0.018(2) 0.0082(16) -0.0116(18) -0.0129(18)
O4 0.039(2) 0.031(2) 0.023(2) 0.0071(15) -0.0125(17) -0.0165(17)
O5 0.031(2) 0.032(2) 0.0192(19) 0.0006(15) -0.0052(16) -0.0085(16)
O6 0.043(2) 0.041(2) 0.014(2) -0.0006(16) -0.0010(17) -0.0080(17)
O7 0.047(3) 0.038(2) 0.033(2) 0.0109(18) -0.0146(19) -0.026(2)
O8 0.036(2) 0.029(2) 0.0186(19) 0.0041(15) -0.0072(16) -0.0077(16)
O9 0.046(3) 0.072(3) 0.029(2) -0.013(2) 0.008(2) -0.025(2)
O10 0.049(5) 0.020(4) 0.047(4) 0.000 -0.029(4) 0.000
O11 0.033(3) 0.044(3) 0.028(3) 0.001(2) 0.000(2) -0.011(2)
O11' 0.057(10) 0.044(9) 0.051(10) -0.006(8) 0.007(8) -0.011(8)
O12 0.064(3) 0.045(3) 0.057(3) -0.002(2) -0.012(2) -0.013(2)
O13 0.057(3) 0.056(3) 0.051(3) 0.011(2) -0.008(2) 0.014(2)
N1 0.020(2) 0.016(2) 0.016(2) 0.0029(16) -0.0022(17) 0.0002(16)
N2 0.018(2) 0.018(2) 0.017(2) 0.0006(16) -0.0004(17) 0.0000(16)
C1 0.024(3) 0.014(2) 0.017(3) -0.0031(19) -0.003(2) 0.002(2)
C2 0.018(3) 0.013(2) 0.018(3) -0.0001(18) 0.002(2) 0.0018(18)
C3 0.023(3) 0.015(2) 0.023(3) 0.002(2) 0.005(2) 0.000(2)
C4 0.027(3) 0.020(3) 0.020(3) 0.005(2) -0.001(2) 0.001(2)
C5 0.017(3) 0.018(2) 0.019(3) -0.0021(19) -0.002(2) 0.0041(19)
C6 0.025(3) 0.025(3) 0.025(3) 0.001(2) -0.006(2) 0.000(2)
C7 0.021(3) 0.019(2) 0.012(2) -0.0028(18) -0.001(2) 0.002(2)
C8 0.024(3) 0.025(3) 0.015(3) -0.005(2) 0.001(2) 0.003(2)
C9 0.021(3) 0.018(2) 0.014(2) 0.0002(18) 0.000(2) 0.0041(19)
C10 0.026(3) 0.022(3) 0.015(3) 0.0024(19) -0.001(2) -0.001(2)
C11 0.023(3) 0.018(3) 0.022(3) 0.001(2) 0.001(2) -0.002(2)
C12 0.019(3) 0.016(2) 0.019(3) -0.0028(19) -0.001(2) 0.0034(19)
C13 0.018(3) 0.018(3) 0.019(3) 0.0000(19) -0.003(2) 0.0011(19)
C14 0.030(3) 0.022(3) 0.022(3) 0.002(2) -0.005(2) 0.003(2)
O14 0.057(5) 0.087(5) 0.189(8) 0.000 -0.022(5) 0.000

loop_
_atom_type_symbol
_atom_type_description
_atom_type_scat_dispersion_real
_atom_type_scat_dispersion_imag
_atom_type_scat_source
C C 0.0033 0.0016 'International Tables Vol C Tables 4.2.6.8 and 6.1.1.4'
H H 0.0000 0.0000 'International Tables Vol C Tables 4.2.6.8 and 6.1.1.4'
N N 0.0061 0.0033 'International Tables Vol C Tables 4.2.6.8 and 6.1.1.4'
O O 0.0106 0.0060 'International Tables Vol C Tables 4.2.6.8 and 6.1.1.4'
K K 0.2009 0.2494 'International Tables Vol C Tables 4.2.6.8 and 6.1.1.4'
Cu Cu 0.3201 1.2651 'International Tables Vol C Tables 4.2.6.8 and 6.1.1.4'
Pr Pr -0.2180 2.8214 'International Tables Vol C Tables 4.2.6.8 and 6.1.1.4'

loop_
_geom_angle_atom_site_label_1
_geom_angle_atom_site_label_2
_geom_angle_atom_site_label_3
_geom_angle
_geom_angle_site_symmetry_1
_geom_angle_site_symmetry_3
O10 Pr1 O11' 41.2(6) . 2_755
O10 Pr1 O11' 41.2(6) . .
O11' Pr1 O11' 82.4(12) 2_755 .
O10 Pr1 O8 136.73(8) . 2_655
O11' Pr1 O8 102.2(6) 2_755 2_655
O11' Pr1 O8 152.2(5) . 2_655
O10 Pr1 O8 136.73(8) . 1_655
O11' Pr1 O8 152.2(5) 2_755 1_655
O11' Pr1 O8 102.2(6) . 1_655
O8 Pr1 O8 86.54(15) 2_655 1_655
O10 Pr1 O9 113.10(10) . 2_755
O11' Pr1 O9 136.1(5) 2_755 2_755
O11' Pr1 O9 82.5(5) . 2_755
O8 Pr1 O9 75.30(13) 2_655 2_755
O8 Pr1 O9 71.48(12) 1_655 2_755
O10 Pr1 O9 113.10(10) . .
O11' Pr1 O9 82.5(5) 2_755 .
O11' Pr1 O9 136.1(5) . .
O8 Pr1 O9 71.48(12) 2_655 .
O8 Pr1 O9 75.30(13) 1_655 .
O9 Pr1 O9 133.8(2) 2_755 .
O10 Pr1 O1 70.49(8) . .
O11' Pr1 O1 82.5(5) 2_755 .
O11' Pr1 O1 68.2(5) . .
O8 Pr1 O1 139.37(11) 2_655 .
O8 Pr1 O1 74.18(11) 1_655 .
O9 Pr1 O1 128.12(13) 2_755 .
O9 Pr1 O1 69.18(12) . .
O10 Pr1 O1 70.49(8) . 2_755
O11' Pr1 O1 68.2(5) 2_755 2_755
O11' Pr1 O1 82.5(5) . 2_755
O8 Pr1 O1 74.18(11) 2_655 2_755
O8 Pr1 O1 139.37(11) 1_655 2_755
O9 Pr1 O1 69.18(12) 2_755 2_755
O9 Pr1 O1 128.12(13) . 2_755
O1 Pr1 O1 140.99(15) . 2_755
O10 Pr1 O11 66.79(11) . 2_755
O11' Pr1 O11 25.7(6) 2_755 2_755
O11' Pr1 O11 108.0(7) . 2_755
O8 Pr1 O11 78.50(13) 2_655 2_755
O8 Pr1 O11 140.65(14) 1_655 2_755
O9 Pr1 O11 136.42(14) 2_755 2_755
O9 Pr1 O11 65.47(15) . 2_755
O1 Pr1 O11 94.05(13) . 2_755
O1 Pr1 O11 70.50(13) 2_755 2_755
O10 Pr1 O11 66.79(11) . .
O11' Pr1 O11 108.0(7) 2_755 .
O11' Pr1 O11 25.7(6) . .
O8 Pr1 O11 140.64(14) 2_655 .
O8 Pr1 O11 78.50(13) 1_655 .
O9 Pr1 O11 65.47(15) 2_755 .
O9 Pr1 O11 136.42(14) . .
O1 Pr1 O11 70.50(13) . .
O1 Pr1 O11 94.05(13) 2_755 .
O11 Pr1 O11 133.6(2) 2_755 .
O4 Cu1 O5 171.09(16) 3_766 .
O4 Cu1 N2 93.58(15) 3_766 .
O5 Cu1 N2 83.94(15) . .
O4 Cu1 N1 83.56(15) 3_766 3_766
O5 Cu1 N1 97.41(15) . 3_766
N2 Cu1 N1 169.92(16) . 3_766
O4 Cu1 O2 88.12(15) 3_766 .
O5 Cu1 O2 100.72(14) . .
N2 Cu1 O2 99.42(13) . .
N1 Cu1 O2 90.17(13) 3_766 .
O3 K1 O3 71.76(16) 1_455 2_756
O3 K1 O6 89.98(11) 1_455 .
O3 K1 O6 139.19(12) 2_756 .
O3 K1 O6 139.19(11) 1_455 2_656
O3 K1 O6 89.98(11) 2_756 2_656
O6 K1 O6 124.34(16) . 2_656
O3 K1 O13 94.90(12) 1_455 2_656
O3 K1 O13 138.60(13) 2_756 2_656
O6 K1 O13 77.35(13) . 2_656
O6 K1 O13 74.79(13) 2_656 2_656
O3 K1 O13 138.59(13) 1_455 .
O3 K1 O13 94.90(12) 2_756 .
O6 K1 O13 74.79(13) . .
O6 K1 O13 77.35(13) 2_656 .
O13 K1 O13 117.93(19) 2_656 .
O3 K1 O12 75.89(12) 1_455 2_656
O3 K1 O12 81.24(12) 2_756 2_656
O6 K1 O12 130.34(12) . 2_656
O6 K1 O12 65.22(11) 2_656 2_656
O13 K1 O12 57.37(13) 2_656 2_656
O13 K1 O12 142.30(12) . 2_656
O3 K1 O12 81.24(13) 1_455 .
O3 K1 O12 75.89(12) 2_756 .
O6 K1 O12 65.22(11) . .
O6 K1 O12 130.34(12) 2_656 .
O13 K1 O12 142.30(12) 2_656 .
O13 K1 O12 57.37(13) . .
O12 K1 O12 151.71(17) 2_656 .
C1 O1 Pr1 143.6(3) . .
C1 O2 Cu1 123.4(3) . .
C6 O3 K1 139.9(3) . 1_655
C6 O4 Cu1 114.5(3) . 3_766
C8 O5 Cu1 114.7(3) . .
C8 O6 K1 128.8(3) . .
C14 O8 Pr1 140.8(3) . 1_455
Pr1 O10 H10A 120.0 . .
Pr1 O10 H10B 120.0 . .
H10A O10 H10B 120.0 . .
Pr1 O10 H11D 98.4 . .
H10A O10 H11D 22.1 . .
H10B O10 H11D 141.3 . .
Pr1 O11 H11A 120.0 . .
Pr1 O11 H11B 120.0 . .
H11A O11 H11B 120.0 . .
Pr1 O11 H11C 116.9 . .
H11A O11 H11C 68.9 . .
H11B O11 H11C 84.7 . .
Pr1 O11' H10A 98.0 . .
Pr1 O11' H11A 103.5 . .
H10A O11' H11A 137.3 . .
Pr1 O11' H11C 119.4 . .
H10A O11' H11C 142.2 . .
H11A O11' H11C 32.8 . .
Pr1 O11' H11D 120.6 . .
H10A O11' H11D 23.3 . .
H11A O11' H11D 126.7 . .
H11C O11' H11D 120.0 . .
K1 O12 H12A 120.1 . .
K1 O12 H12B 119.9 . .
H12A O12 H12B 120.0 . .
K1 O13 H13A 119.9 . .
K1 O13 H13B 120.1 . .
H13A O13 H13B 120.0 . .
C5 N1 C7 118.7(4) . .
C5 N1 Cu1 109.9(3) . 3_766
C7 N1 Cu1 130.2(3) . 3_766
C13 N2 C9 120.1(4) . .
C13 N2 Cu1 128.5(3) . .
C9 N2 Cu1 111.3(3) . .
O1 C1 O2 126.1(4) . .
O1 C1 C2 117.3(4) . .
O2 C1 C2 116.6(4) . .
C3 C2 C7 118.9(4) . .
C3 C2 C1 121.1(4) . .
C7 C2 C1 119.9(4) . .
C4 C3 C2 119.4(4) . .
C4 C3 H3 120.3 . .
C2 C3 H3 120.3 . .
C3 C4 C5 118.7(4) . .
C3 C4 H4 120.7 . .
C5 C4 H4 120.7 . .
N1 C5 C4 122.7(4) . .
N1 C5 C6 114.4(4) . .
C4 C5 C6 122.8(4) . .
O3 C6 O4 125.6(5) . .
O3 C6 C5 119.4(4) . .
O4 C6 C5 115.0(4) . .
N1 C7 C2 121.5(4) . .
N1 C7 H7 119.2 . .
C2 C7 H7 119.2 . .
O6 C8 O5 124.6(4) . .
O6 C8 C9 120.3(4) . .
O5 C8 C9 115.0(4) . .
N2 C9 C10 121.2(4) . .
N2 C9 C8 114.9(4) . .
C10 C9 C8 124.0(4) . .
C9 C10 C11 119.0(4) . .
C9 C10 H10 120.5 . .
C11 C10 H10 120.5 . .
C12 C11 C10 120.0(4) . .
C12 C11 H11 120.0 . .
C10 C11 H11 120.0 . .
C11 C12 C13 118.0(4) . .
C11 C12 C14 121.6(4) . .
C13 C12 C14 120.4(4) . .
N2 C13 C12 121.8(4) . .
N2 C13 H13 119.1 . .
C12 C13 H13 119.1 . .
O7 C14 O8 126.0(5) . .
O7 C14 C12 117.2(4) . .
O8 C14 C12 116.8(4) . .
H14A O14 H14B 118.4 . .

loop_
_geom_bond_atom_site_label_1
_geom_bond_atom_site_label_2
_geom_bond_distance
_geom_bond_site_symmetry_2
Pr1 O10 2.460(6) .
Pr1 O11' 2.47(2) 2_755
Pr1 O11' 2.47(2) .
Pr1 O8 2.474(3) 2_655
Pr1 O8 2.474(3) 1_655
Pr1 O9 2.519(4) 2_755
Pr1 O9 2.519(4) .
Pr1 O1 2.529(3) .
Pr1 O1 2.530(3) 2_755
Pr1 O11 2.625(5) 2_755
Pr1 O11 2.625(5) .
Cu1 O4 1.928(3) 3_766
Cu1 O5 1.937(3) .
Cu1 N2 1.978(4) .
Cu1 N1 1.997(4) 3_766
Cu1 O2 2.411(4) .
K1 O3 2.683(4) 1_455
K1 O3 2.683(4) 2_756
K1 O6 2.687(4) .
K1 O6 2.687(4) 2_656
K1 O13 2.878(4) 2_656
K1 O13 2.878(4) .
K1 O12 3.125(5) 2_656
K1 O12 3.125(5) .
O1 C1 1.246(5) .
O2 C1 1.264(6) .
O3 C6 1.223(6) .
O3 K1 2.683(4) 1_655
O4 C6 1.281(6) .
O4 Cu1 1.928(3) 3_766
O5 C8 1.296(6) .
O6 C8 1.219(6) .
O7 C14 1.227(6) .
O8 C14 1.271(6) .
O8 Pr1 2.474(3) 1_455
O10 H10A 0.8501 .
O10 H10B 0.8501 .
O10 H11D 1.3770 .
O11 H11A 0.8499 .
O11 H11B 0.8500 .
O11 H11C 0.6517 .
O11' H10A 1.3605 .
O11' H11A 1.4464 .
O11' H11C 0.8500 .
O11' H11D 0.8500 .
O12 H12A 0.8500 .
O12 H12B 0.8499 .
O13 H13A 0.8499 .
O13 H13B 0.8499 .
N1 C5 1.343(6) .
N1 C7 1.347(6) .
N1 Cu1 1.997(4) 3_766
N2 C13 1.329(6) .
N2 C9 1.350(6) .
C1 C2 1.514(6) .
C2 C3 1.389(6) .
C2 C7 1.391(6) .
C3 C4 1.378(7) .
C3 H3 0.9300 .
C4 C5 1.380(7) .
C4 H4 0.9300 .
C5 C6 1.518(7) .
C7 H7 0.9300 .
C8 C9 1.501(7) .
C9 C10 1.381(7) .
C10 C11 1.386(7) .
C10 H10 0.9300 .
C11 C12 1.378(6) .
C11 H11 0.9300 .
C12 C13 1.404(6) .
C12 C14 1.518(7) .
C13 H13 0.9300 .
O14 H14A 0.9139 .
O14 H14B 0.9376 .

loop_
_geom_torsion_atom_site_label_1
_geom_torsion_atom_site_label_2
_geom_torsion_atom_site_label_3
_geom_torsion_atom_site_label_4
_geom_torsion
_geom_torsion_site_symmetry_1
O10 Pr1 O1 C1 140.9(6) .
O11' Pr1 O1 C1 100.2(8) 2_755
O11' Pr1 O1 C1 -175.0(9) .
O8 Pr1 O1 C1 0.2(6) 2_655
O8 Pr1 O1 C1 -64.5(5) 1_655
O9 Pr1 O1 C1 -114.6(5) 2_755
O9 Pr1 O1 C1 15.4(5) .
O1 Pr1 O1 C1 140.9(6) 2_755
O11 Pr1 O1 C1 77.2(6) 2_755
O11 Pr1 O1 C1 -147.7(6) .
O4 Cu1 O2 C1 79.2(4) 3_766
O5 Cu1 O2 C1 -101.9(4) .
N2 Cu1 O2 C1 172.5(4) .
N1 Cu1 O2 C1 -4.3(4) 3_766
O4 Cu1 O5 C8 72.7(10) 3_766
N2 Cu1 O5 C8 -1.6(3) .
N1 Cu1 O5 C8 168.3(3) 3_766
O2 Cu1 O5 C8 -100.1(3) .
O3 K1 O6 C8 11.2(4) 1_455
O3 K1 O6 C8 -50.2(5) 2_756
O6 K1 O6 C8 167.6(5) 2_656
O13 K1 O6 C8 106.2(4) 2_656
O13 K1 O6 C8 -129.9(4) .
O12 K1 O6 C8 82.5(4) 2_656
O12 K1 O6 C8 -69.2(4) .
O4 Cu1 N2 C13 7.2(4) 3_766
O5 Cu1 N2 C13 178.6(4) .
N1 Cu1 N2 C13 80.3(10) 3_766
O2 Cu1 N2 C13 -81.5(4) .
O4 Cu1 N2 C9 -168.1(3) 3_766
O5 Cu1 N2 C9 3.3(3) .
N1 Cu1 N2 C9 -95.0(9) 3_766
O2 Cu1 N2 C9 103.2(3) .
Pr1 O1 C1 O2 -22.3(9) .
Pr1 O1 C1 C2 157.9(4) .
Cu1 O2 C1 O1 -111.6(5) .
Cu1 O2 C1 C2 68.2(5) .
O1 C1 C2 C3 -160.1(4) .
O2 C1 C2 C3 20.1(6) .
O1 C1 C2 C7 21.4(6) .
O2 C1 C2 C7 -158.4(4) .
C7 C2 C3 C4 -2.0(7) .
C1 C2 C3 C4 179.5(4) .
C2 C3 C4 C5 2.3(7) .
C7 N1 C5 C4 -2.3(7) .
Cu1 N1 C5 C4 166.5(4) 3_766
C7 N1 C5 C6 177.8(4) .
Cu1 N1 C5 C6 -13.4(5) 3_766
C3 C4 C5 N1 -0.2(7) .
C3 C4 C5 C6 179.7(4) .
K1 O3 C6 O4 -111.0(6) 1_655
K1 O3 C6 C5 68.2(7) 1_655
Cu1 O4 C6 O3 -171.3(4) 3_766
Cu1 O4 C6 C5 9.5(6) 3_766
N1 C5 C6 O3 -176.0(4) .
C4 C5 C6 O3 4.1(7) .
N1 C5 C6 O4 3.2(6) .
C4 C5 C6 O4 -176.7(4) .
C5 N1 C7 C2 2.7(7) .
Cu1 N1 C7 C2 -163.5(3) 3_766
C3 C2 C7 N1 -0.6(7) .
C1 C2 C7 N1 178.0(4) .
K1 O6 C8 O5 54.5(7) .
K1 O6 C8 C9 -125.5(4) .
Cu1 O5 C8 O6 179.7(4) .
Cu1 O5 C8 C9 -0.3(5) .
C13 N2 C9 C10 -1.4(7) .
Cu1 N2 C9 C10 174.3(4) .
C13 N2 C9 C8 180.0(4) .
Cu1 N2 C9 C8 -4.3(5) .
O6 C8 C9 N2 -176.8(4) .
O5 C8 C9 N2 3.2(6) .
O6 C8 C9 C10 4.6(7) .
O5 C8 C9 C10 -175.4(4) .
N2 C9 C10 C11 1.2(7) .
C8 C9 C10 C11 179.7(4) .
C9 C10 C11 C12 -0.5(7) .
C10 C11 C12 C13 0.1(7) .
C10 C11 C12 C14 -179.1(4) .
C9 N2 C13 C12 0.9(7) .
Cu1 N2 C13 C12 -174.0(3) .
C11 C12 C13 N2 -0.2(7) .
C14 C12 C13 N2 179.0(4) .
Pr1 O8 C14 O7 82.3(7) 1_455
Pr1 O8 C14 C12 -97.7(6) 1_455
C11 C12 C14 O7 -5.3(7) .
C13 C12 C14 O7 175.5(5) .
C11 C12 C14 O8 174.6(4) .
C13 C12 C14 O8 -4.5(7) .
